data_7126969
loop_
_publ_author_name
'Nesmelov, Andrei'
'Lee, David'
'Bejger, Christopher'
'Kocherga, Margaret'
'Lyles, Zachary'
'Greenier, Madeline K.'
'Vitallo, Ashley Ariel'
'Kaouk, Ghallia'
'Jones, Daniel S.'
'Schmedake, Thomas A.'

_publ_section_title
;
 Accessing new microporous polyspirobifluorenes via a C/Si switch.
;
_journal_issue 68
_journal_name_full 'Chemical communications (Cambridge, England)'
_journal_page_first 9846
_journal_page_last 9849
_journal_paper_doi 10.1039/d0cc02767g
_journal_volume 56
_journal_year 2020
_chemical_compound_source 'synthesis as described'
_chemical_formula_moiety 'C24 H12 Br4 Si1'
_chemical_formula_sum 'C24 H12 Br4 Si'
_chemical_formula_weight 648.07
_chemical_name_common 3,3?6,6?-tetrabromo-9,9?-spriosilabifluorene
_chemical_name_systematic 3,3?6,6?-tetrabromo-9,9?-spriosilabifluorene
_space_group_IT_number 61
_space_group_name_Hall '-P 2ac 2ab'
_space_group_name_H-M_alt 'P b c a'
_symmetry_cell_setting orthorhombic
_symmetry_Int_Tables_number 61
_symmetry_space_group_name_Hall '-P 2ac 2ab'
_symmetry_space_group_name_H-M 'P b c a'
_atom_sites_solution_hydrogens geom
_atom_sites_solution_primary heavy
_atom_sites_solution_secondary difmap
_audit_creation_date 2017-05-30T15:04:12-00:00
_audit_creation_method 'WinGX routine CIF_UPDATE'
_audit_update_record
;
2020-04-06 deposited with the CCDC.	2020-07-20 downloaded from the CCDC.
;
_cell_angle_alpha 90
_cell_angle_beta 90
_cell_angle_gamma 90
_cell_formula_units_Z 8
_cell_length_a 10.3068(2)
_cell_length_b 14.7409(2)
_cell_length_c 28.6394(4)
_cell_measurement_reflns_used 57818
_cell_measurement_temperature 106(8)
_cell_measurement_theta_max 66.966
_cell_measurement_theta_min 5.273
_cell_measurement_wavelength 1.54182
_cell_volume 4351.23(12)
_computing_cell_refinement
;
        CrysAlisPro, Agilent Technologies,
        Version 1.171.37.35 (release 13-08-2014 CrysAlis171 .NET)
        (compiled Aug 13 2014,18:06:01)
;
_computing_data_collection
;
        CrysAlisPro, Agilent Technologies,
        Version 1.171.37.35 (release 13-08-2014 CrysAlis171 .NET)
        (compiled Aug 13 2014,18:06:01)
;
_computing_data_reduction
;
        CrysAlisPro, Agilent Technologies,
        Version 1.171.37.35 (release 13-08-2014 CrysAlis171 .NET)
        (compiled Aug 13 2014,18:06:01)
;
_computing_molecular_graphics 'ORTEP-3 for Windows (Farrugia, 2012)'
_computing_publication_material 'WinGX publication routines (Farrugia, 2012)'
_computing_structure_refinement 'SHELXL-2016/6 (Sheldrick, 2016)'
_computing_structure_solution 'SHELXS-2013 (Sheldrick, 2008)'
_diffrn_ambient_environment N~2~
_diffrn_ambient_temperature 106(8)
_diffrn_detector 'CCD plate'
_diffrn_detector_area_resol_mean 10.4419
_diffrn_detector_type Atlas
_diffrn_measured_fraction_theta_full 0.993
_diffrn_measured_fraction_theta_max 0.993
_diffrn_measurement_device 'four-circle diffractometer'
_diffrn_measurement_device_type 'Xcalibur, Atlas, Gemini ultra'
_diffrn_measurement_method '\w scans'
_diffrn_orient_matrix_UB_11 -0.0004531
_diffrn_orient_matrix_UB_12 -0.0916969
_diffrn_orient_matrix_UB_13 -0.0257758
_diffrn_orient_matrix_UB_21 0.0004983
_diffrn_orient_matrix_UB_22 0.0500492
_diffrn_orient_matrix_UB_23 -0.0472152
_diffrn_orient_matrix_UB_31 0.1495257
_diffrn_orient_matrix_UB_32 -0.0003762
_diffrn_orient_matrix_UB_33 0.0000854
_diffrn_radiation_monochromator mirror
_diffrn_radiation_probe x-ray
_diffrn_radiation_type CuK\a
_diffrn_radiation_wavelength 1.54182
_diffrn_reflns_av_R_equivalents 0.0353
_diffrn_reflns_av_unetI/netI 0.035
_diffrn_reflns_Laue_measured_fraction_full 0.993
_diffrn_reflns_Laue_measured_fraction_max 0.993
_diffrn_reflns_limit_h_max 11
_diffrn_reflns_limit_h_min -10
_diffrn_reflns_limit_k_max 17
_diffrn_reflns_limit_k_min -17
_diffrn_reflns_limit_l_max 34
_diffrn_reflns_limit_l_min -34
_diffrn_reflns_number 94225
_diffrn_reflns_point_group_measured_fraction_full 0.993
_diffrn_reflns_point_group_measured_fraction_max 0.993
_diffrn_reflns_theta_full 67.083
_diffrn_reflns_theta_max 67.083
_diffrn_reflns_theta_min 5.288
_diffrn_source 'sealed X-ray tube'
_diffrn_source_type 'Enhance Ultra (Cu) X-ray Source'
_diffrn_standards_number 0
_exptl_absorpt_coefficient_mu 9.622
_exptl_absorpt_correction_T_max 1
_exptl_absorpt_correction_T_min 0.28753
_exptl_absorpt_correction_type multi-scan
_exptl_absorpt_process_details
;
        CrysAlisPro, Agilent Technologies,
        Version 1.171.37.35 (release 13-08-2014 CrysAlis171 .NET)
        (compiled Aug 13 2014,18:06:01)
        Empirical absorption correction using spherical harmonics,
 implemented in SCALE3 ABSPACK scaling algorithm.
;
_exptl_crystal_colour colourless
_exptl_crystal_density_diffrn 1.979
_exptl_crystal_density_method 'not measured'
_exptl_crystal_description prism
_exptl_crystal_F_000 2480
_exptl_crystal_size_max 0.200
_exptl_crystal_size_mid 0.108
_exptl_crystal_size_min 0.076
_refine_diff_density_max 0.472
_refine_diff_density_min -0.285
_refine_diff_density_rms 0.06
_refine_ls_extinction_coef 0.000088(9)
_refine_ls_extinction_expression Fc^*^=kFc[1+0.001xFc^2^\l^3^/sin(2\q)]^-1/4^
_refine_ls_extinction_method 'SHELXL-2016/6 (Sheldrick 2016)'
_refine_ls_goodness_of_fit_ref 1.158
_refine_ls_hydrogen_treatment constr
_refine_ls_matrix_type full
_refine_ls_number_constraints 0
_refine_ls_number_parameters 263
_refine_ls_number_reflns 3867
_refine_ls_number_restraints 0
_refine_ls_restrained_S_all 1.158
_refine_ls_R_factor_all 0.0183
_refine_ls_R_factor_gt 0.0177
_refine_ls_shift/su_max 0.001
_refine_ls_shift/su_mean 0
_refine_ls_structure_factor_coef Fsqd
_refine_ls_weighting_details 'w=1/[\s^2^(Fo^2^)+(0.0203P)^2^+4.0645P] where P=(Fo^2^+2Fc^2^)/3'
_refine_ls_weighting_scheme calc
_refine_ls_wR_factor_gt 0.0443
_refine_ls_wR_factor_ref 0.0446
_reflns_Friedel_coverage 0
_reflns_number_gt 3787
_reflns_number_total 3867
_reflns_threshold_expression 'I > 2\s(I)'
_cod_data_source_file d0cc02767g2.cif
_cod_data_source_block aav_tas_c24h12sibr4_x2_cu3
_cod_depositor_comments 'Adding full bibliography for 7126968--7126969.cif.'
_cod_database_code 7126969

loop_
_symmetry_equiv_pos_as_xyz
'x, y, z'
'-x+1/2, -y, z+1/2'
'x+1/2, -y+1/2, -z'
'-x, y+1/2, -z+1/2'
'-x, -y, -z'
'x-1/2, y, -z-1/2'
'-x-1/2, y-1/2, z'
'x, -y-1/2, z-1/2'

loop_
_atom_site_label
_atom_site_type_symbol
_atom_site_fract_x
_atom_site_fract_y
_atom_site_fract_z
_atom_site_U_iso_or_equiv
_atom_site_adp_type
_atom_site_occupancy
_atom_site_site_symmetry_order
_atom_site_calc_flag
_atom_site_refinement_flags_posn
_atom_site_refinement_flags_adp
_atom_site_refinement_flags_occupancy
_atom_site_disorder_assembly
_atom_site_disorder_group
Br1 Br 0.61874(2) -0.34425(2) -0.01181(2) 0.02318(7) Uani 1 1 d . . . . .
Br2 Br 0.18175(2) 0.09649(2) 0.03610(2) 0.01921(7) Uani 1 1 d . . . . .
Br4 Br 1.17894(2) 0.20405(2) 0.23167(2) 0.02205(7) Uani 1 1 d . . . . .
Br3 Br 0.67386(2) -0.11624(2) 0.36726(2) 0.02225(7) Uani 1 1 d . . . . .
Si Si 0.70412(5) -0.03166(3) 0.14496(2) 0.01376(11) Uani 1 1 d . . . . .
C9 C 0.4925(2) 0.10182(13) 0.12759(7) 0.0167(4) Uani 1 1 d . . . . .
H9 H 0.521936 0.139236 0.151491 0.02 Uiso 1 1 calc R U . . .
C14 C 0.6754(2) -0.09458(13) 0.30195(7) 0.0153(4) Uani 1 1 d . . . . .
C19 C 0.86478(19) 0.03455(12) 0.20991(6) 0.0138(4) Uani 1 1 d . . . . .
C8 C 0.56050(19) 0.02300(13) 0.11685(6) 0.0150(4) Uani 1 1 d . . . . .
C23 C 1.04333(19) 0.13676(13) 0.20314(7) 0.0169(4) Uani 1 1 d . . . . .
C10 C 0.3809(2) 0.12539(13) 0.10304(7) 0.0176(4) Uani 1 1 d . . . . .
H10 H 0.335458 0.178005 0.110339 0.021 Uiso 1 1 calc R U . . .
C24 C 0.96341(19) 0.08406(12) 0.23108(7) 0.0155(4) Uani 1 1 d . . . . .
H24 H 0.975486 0.081866 0.263241 0.019 Uiso 1 1 calc R U . . .
C16 C 0.58633(19) -0.12445(12) 0.22654(7) 0.0150(4) Uani 1 1 d . . . . .
H16 H 0.52599 -0.153504 0.207589 0.018 Uiso 1 1 calc R U . . .
C20 C 0.84793(19) 0.03827(13) 0.16086(7) 0.0158(4) Uani 1 1 d . . . . .
C11 C 0.33906(19) 0.06864(14) 0.06741(7) 0.0158(4) Uani 1 1 d . . . . .
C7 C 0.51682(19) -0.03251(13) 0.07996(6) 0.0144(4) Uani 1 1 d . . . . .
C18 C 0.77089(19) -0.02406(12) 0.23528(6) 0.0131(4) Uani 1 1 d . . . . .
C17 C 0.67855(18) -0.06758(13) 0.20666(6) 0.0139(4) Uani 1 1 d . . . . .
C12 C 0.40608(19) -0.00942(13) 0.05494(6) 0.0158(4) Uani 1 1 d . . . . .
H12 H 0.377463 -0.04548 0.030363 0.019 Uiso 1 1 calc R U . . .
C13 C 0.76921(19) -0.03764(12) 0.28346(6) 0.0139(4) Uani 1 1 d . . . . .
H13 H 0.829506 -0.009217 0.30268 0.017 Uiso 1 1 calc R U . . .
C22 C 1.0288(2) 0.14170(14) 0.15506(7) 0.0211(4) Uani 1 1 d . . . . .
H22 H 1.08375 0.177813 0.137225 0.025 Uiso 1 1 calc R U . . .
C15 C 0.5836(2) -0.13824(13) 0.27453(7) 0.0159(4) Uani 1 1 d . . . . .
H15 H 0.521543 -0.175895 0.287981 0.019 Uiso 1 1 calc R U . . .
C21 C 0.9304(2) 0.09152(14) 0.13403(7) 0.0199(4) Uani 1 1 d . . . . .
H21 H 0.919801 0.093679 0.101799 0.024 Uiso 1 1 calc R U . . .
C5 C 0.7068(2) -0.12388(13) 0.10057(6) 0.0159(4) Uani 1 1 d . . . . .
C6 C 0.59658(19) -0.11524(13) 0.07165(6) 0.0146(4) Uani 1 1 d . . . . .
C4 C 0.7893(2) -0.19795(14) 0.09502(7) 0.0188(4) Uani 1 1 d . . . . .
H4 H 0.86202 -0.203604 0.114013 0.023 Uiso 1 1 calc R U . . .
C3 C 0.7638(2) -0.26353(13) 0.06134(7) 0.0188(4) Uani 1 1 d . . . . .
H3 H 0.81949 -0.312555 0.057279 0.023 Uiso 1 1 calc R U . . .
C1 C 0.5686(2) -0.18178(14) 0.03842(6) 0.0165(4) Uani 1 1 d . . . . .
H1 H 0.494867 -0.177602 0.019806 0.02 Uiso 1 1 calc R U . . .
C2 C 0.6535(2) -0.25425(14) 0.03390(6) 0.0175(4) Uani 1 1 d . . . . .

loop_
_atom_site_aniso_label
_atom_site_aniso_U_11
_atom_site_aniso_U_22
_atom_site_aniso_U_33
_atom_site_aniso_U_23
_atom_site_aniso_U_13
_atom_site_aniso_U_12
Br1 0.02251(13) 0.02422(12) 0.02282(11) -0.01050(8) 0.00466(8) -0.00141(8)
Br2 0.01396(12) 0.02276(12) 0.02090(11) 0.00417(8) -0.00103(7) 0.00313(8)
Br4 0.01355(12) 0.01417(11) 0.03842(13) 0.00075(8) -0.00472(8) -0.00245(7)
Br3 0.03216(14) 0.02215(12) 0.01244(11) 0.00215(8) 0.00026(8) -0.00393(9)
Si 0.0135(3) 0.0159(2) 0.0118(2) 0.00009(19) -0.00089(19) -0.0003(2)
C9 0.0195(11) 0.0157(9) 0.0151(9) 0.0003(7) 0.0017(8) -0.0024(8)
C14 0.0201(11) 0.0128(9) 0.0131(9) 0.0000(7) 0.0005(7) 0.0054(7)
C19 0.0126(10) 0.0122(9) 0.0167(9) -0.0001(7) 0.0013(7) 0.0028(7)
C8 0.0155(10) 0.0169(9) 0.0127(8) 0.0026(7) 0.0017(7) -0.0018(8)
C23 0.0112(10) 0.0110(8) 0.0284(10) -0.0011(8) -0.0012(8) 0.0007(7)
C10 0.0177(11) 0.0148(9) 0.0203(9) 0.0018(7) 0.0036(8) 0.0018(8)
C24 0.0137(10) 0.0143(9) 0.0185(9) 0.0002(7) -0.0017(7) 0.0027(7)
C16 0.0139(10) 0.0131(9) 0.0179(9) -0.0018(7) -0.0029(7) -0.0001(7)
C20 0.0141(10) 0.0166(9) 0.0166(9) 0.0000(7) -0.0011(8) 0.0017(8)
C11 0.0115(10) 0.0202(10) 0.0157(9) 0.0069(7) 0.0006(7) 0.0008(8)
C7 0.0142(10) 0.0166(9) 0.0125(8) 0.0019(7) 0.0025(7) -0.0019(8)
C18 0.0119(10) 0.0099(8) 0.0173(9) -0.0008(7) -0.0005(7) 0.0018(7)
C17 0.0141(10) 0.0131(9) 0.0144(9) -0.0009(7) -0.0012(7) 0.0021(7)
C12 0.0153(10) 0.0195(9) 0.0125(8) 0.0007(7) 0.0016(7) -0.0018(8)
C13 0.0145(10) 0.0119(8) 0.0153(9) -0.0023(7) -0.0024(7) 0.0018(7)
C22 0.0157(11) 0.0208(10) 0.0269(10) 0.0063(8) 0.0044(8) -0.0010(8)
C15 0.0155(10) 0.0128(9) 0.0195(9) 0.0015(7) 0.0021(8) -0.0002(7)
C21 0.0179(11) 0.0232(10) 0.0184(10) 0.0032(8) 0.0023(8) 0.0010(8)
C5 0.0166(10) 0.0188(10) 0.0122(9) 0.0011(7) 0.0002(7) -0.0007(8)
C6 0.0136(10) 0.0176(9) 0.0127(8) 0.0016(7) 0.0030(7) -0.0009(7)
C4 0.0186(11) 0.0216(10) 0.0163(9) 0.0024(8) -0.0012(8) 0.0022(8)
C3 0.0193(11) 0.0179(10) 0.0193(9) 0.0008(8) 0.0037(8) 0.0039(8)
C1 0.0148(10) 0.0212(10) 0.0136(9) 0.0001(7) 0.0008(7) -0.0017(8)
C2 0.0207(11) 0.0181(10) 0.0138(9) -0.0026(7) 0.0040(8) -0.0024(8)

loop_
_atom_type_symbol
_atom_type_description
_atom_type_scat_dispersion_real
_atom_type_scat_dispersion_imag
_atom_type_scat_source
C C 0.0181 0.0091 'International Tables Vol C Tables 4.2.6.8 and 6.1.1.4'
H H 0 0 'International Tables Vol C Tables 4.2.6.8 and 6.1.1.4'
Br Br -0.6763 1.2805 'International Tables Vol C Tables 4.2.6.8 and 6.1.1.4'
Si Si 0.2541 0.3302 'International Tables Vol C Tables 4.2.6.8 and 6.1.1.4'

loop_
_geom_angle_atom_site_label_1
_geom_angle_atom_site_label_2
_geom_angle_atom_site_label_3
_geom_angle
_geom_angle_site_symmetry_1
_geom_angle_site_symmetry_3
_geom_angle_publ_flag
C5 Si C20 124.02(9) . . ?
C5 Si C17 116.24(9) . . ?
C20 Si C17 92.17(9) . . ?
C5 Si C8 91.87(9) . . ?
C20 Si C8 119.83(9) . . ?
C17 Si C8 114.79(8) . . ?
C8 C9 C10 120.86(18) . . ?
C8 C9 H9 119.6 . . ?
C10 C9 H9 119.6 . . ?
C13 C14 C15 122.72(17) . . ?
C13 C14 Br3 118.99(14) . . ?
C15 C14 Br3 118.28(15) . . ?
C24 C19 C20 120.12(18) . . ?
C24 C19 C18 124.59(17) . . ?
C20 C19 C18 115.29(17) . . ?
C9 C8 C7 119.30(18) . . ?
C9 C8 Si 131.62(15) . . ?
C7 C8 Si 109.00(14) . . ?
C24 C23 C22 122.57(19) . . ?
C24 C23 Br4 118.80(15) . . ?
C22 C23 Br4 118.63(15) . . ?
C11 C10 C9 118.53(18) . . ?
C11 C10 H10 120.7 . . ?
C9 C10 H10 120.7 . . ?
C23 C24 C19 118.47(18) . . ?
C23 C24 H24 120.8 . . ?
C19 C24 H24 120.8 . . ?
C17 C16 C15 120.52(18) . . ?
C17 C16 H16 119.7 . . ?
C15 C16 H16 119.7 . . ?
C21 C20 C19 119.70(18) . . ?
C21 C20 Si 131.66(15) . . ?
C19 C20 Si 108.59(14) . . ?
C10 C11 C12 122.25(18) . . ?
C10 C11 Br2 118.85(15) . . ?
C12 C11 Br2 118.86(15) . . ?
C12 C7 C8 120.42(18) . . ?
C12 C7 C6 124.84(17) . . ?
C8 C7 C6 114.74(17) . . ?
C13 C18 C17 120.10(18) . . ?
C13 C18 C19 125.10(17) . . ?
C17 C18 C19 114.80(16) . . ?
C16 C17 C18 119.85(17) . . ?
C16 C17 Si 131.07(15) . . ?
C18 C17 Si 109.05(14) . . ?
C11 C12 C7 118.60(18) . . ?
C11 C12 H12 120.7 . . ?
C7 C12 H12 120.7 . . ?
C14 C13 C18 118.29(17) . . ?
C14 C13 H13 120.9 . . ?
C18 C13 H13 120.9 . . ?
C23 C22 C21 118.69(19) . . ?
C23 C22 H22 120.7 . . ?
C21 C22 H22 120.7 . . ?
C14 C15 C16 118.52(18) . . ?
C14 C15 H15 120.7 . . ?
C16 C15 H15 120.7 . . ?
C20 C21 C22 120.44(18) . . ?
C20 C21 H21 119.8 . . ?
C22 C21 H21 119.8 . . ?
C4 C5 C6 119.66(18) . . ?
C4 C5 Si 131.28(16) . . ?
C6 C5 Si 108.83(14) . . ?
C1 C6 C5 120.18(18) . . ?
C1 C6 C7 124.72(18) . . ?
C5 C6 C7 115.10(17) . . ?
C3 C4 C5 120.61(19) . . ?
C3 C4 H4 119.7 . . ?
C5 C4 H4 119.7 . . ?
C2 C3 C4 118.58(19) . . ?
C2 C3 H3 120.7 . . ?
C4 C3 H3 120.7 . . ?
C2 C1 C6 118.29(18) . . ?
C2 C1 H1 120.9 . . ?
C6 C1 H1 120.9 . . ?
C1 C2 C3 122.66(18) . . ?
C1 C2 Br1 118.92(15) . . ?
C3 C2 Br1 118.42(15) . . ?

loop_
_geom_bond_atom_site_label_1
_geom_bond_atom_site_label_2
_geom_bond_distance
_geom_bond_site_symmetry_2
_geom_bond_publ_flag
Br1 C2 1.8979(19) . ?
Br2 C11 1.8977(19) . ?
Br4 C23 1.899(2) . ?
Br3 C14 1.8976(19) . ?
Si C5 1.861(2) . ?
Si C20 1.862(2) . ?
Si C17 1.8634(19) . ?
Si C8 1.868(2) . ?
C9 C8 1.391(3) . ?
C9 C10 1.392(3) . ?
C9 H9 0.93 . ?
C14 C13 1.386(3) . ?
C14 C15 1.388(3) . ?
C19 C24 1.391(3) . ?
C19 C20 1.416(3) . ?
C19 C18 1.487(3) . ?
C8 C7 1.410(3) . ?
C23 C24 1.386(3) . ?
C23 C22 1.387(3) . ?
C10 C11 1.388(3) . ?
C10 H10 0.93 . ?
C24 H24 0.93 . ?
C16 C17 1.389(3) . ?
C16 C15 1.390(3) . ?
C16 H16 0.93 . ?
C20 C21 1.389(3) . ?
C11 C12 1.389(3) . ?
C7 C12 1.390(3) . ?
C7 C6 1.490(3) . ?
C18 C13 1.394(3) . ?
C18 C17 1.410(3) . ?
C12 H12 0.93 . ?
C13 H13 0.93 . ?
C22 C21 1.393(3) . ?
C22 H22 0.93 . ?
C15 H15 0.93 . ?
C21 H21 0.93 . ?
C5 C4 1.393(3) . ?
C5 C6 1.412(3) . ?
C6 C1 1.397(3) . ?
C4 C3 1.391(3) . ?
C4 H4 0.93 . ?
C3 C2 1.389(3) . ?
C3 H3 0.93 . ?
C1 C2 1.387(3) . ?
C1 H1 0.93 . ?
